data_7209147
loop_
_publ_author_name
'Seth, Saikat Kumar'

_publ_section_title
;
 Tuning the formation of MOFs by pH influence: X-ray structural variations
 and Hirshfeld surface analyses of 2-amino-5-nitropyridine with cadmium
 chloride
;
_journal_issue 9
_journal_name_full CrystEngComm
_journal_page_first 1772
_journal_paper_doi 10.1039/c2ce26682b
_journal_volume 15
_journal_year 2013
_chemical_formula_moiety 'C10 H12 Cd Cl2 N6 O4, H2 O'
_chemical_formula_sum 'C10 H12 Cd Cl2 N6 O5'
_chemical_formula_weight 479.56
_chemical_name_systematic
;
?
;
_space_group_IT_number 18
_symmetry_cell_setting orthorhombic
_symmetry_space_group_name_Hall 'P 2 2ab'
_symmetry_space_group_name_H-M 'P 21 21 2'
_atom_sites_solution_hydrogens geom
_atom_sites_solution_primary direct
_atom_sites_solution_secondary difmap
_audit_creation_method SHELXL-97
_cell_angle_alpha 90.00
_cell_angle_beta 90.00
_cell_angle_gamma 90.00
_cell_formula_units_Z 2
_cell_length_a 13.000(6)
_cell_length_b 16.363(7)
_cell_length_c 3.7037(16)
_cell_measurement_reflns_used 647
_cell_measurement_temperature 150(2)
_cell_measurement_theta_max 25.0
_cell_measurement_theta_min 1.5
_cell_volume 787.8(6)
_computing_cell_refinement 'APEX2(Bruker,2007)and SAINT (Bruker,2007)'
_computing_data_collection 'APEX2 (Bruker, 2007)'
_computing_data_reduction 'SAINT(Bruker,2007)and XPREP(Bruker,2007)'
_computing_molecular_graphics
;
ORTEP-3 for Windows (Farrugia, 1997), DIAMOND (Brandenburg,
1999) and Mercury (Macrae <i>et al.</i>, 2006)
;
_computing_publication_material 'PLATON (Spek, 2009)'
_computing_structure_refinement 'SHELXL-97 (Sheldrick, 1997)'
_computing_structure_solution 'SHELXS97 (Sheldrick, 2008)'
_diffrn_ambient_temperature 150(2)
_diffrn_measured_fraction_theta_full 0.993
_diffrn_measured_fraction_theta_max 0.993
_diffrn_measurement_device_type 'Bruker SMART APEX II CCD area-detector'
_diffrn_measurement_method '\w and \f'
_diffrn_radiation_monochromator graphite
_diffrn_radiation_source 'fine-focus sealed tube'
_diffrn_radiation_type MoK\a
_diffrn_radiation_wavelength 0.71073
_diffrn_reflns_av_R_equivalents 0.0756
_diffrn_reflns_av_sigmaI/netI 0.0405
_diffrn_reflns_limit_h_max 15
_diffrn_reflns_limit_h_min -15
_diffrn_reflns_limit_k_max 19
_diffrn_reflns_limit_k_min -19
_diffrn_reflns_limit_l_max 4
_diffrn_reflns_limit_l_min -4
_diffrn_reflns_number 5034
_diffrn_reflns_theta_full 24.99
_diffrn_reflns_theta_max 24.99
_diffrn_reflns_theta_min 2.00
_exptl_absorpt_coefficient_mu 1.761
_exptl_absorpt_correction_T_max 0.82
_exptl_absorpt_correction_T_min 0.67
_exptl_absorpt_correction_type multi-scan
_exptl_absorpt_process_details SADABS
_exptl_crystal_density_diffrn 2.022
_exptl_crystal_density_method 'not measured'
_exptl_crystal_F_000 472
_exptl_crystal_size_max 0.26
_exptl_crystal_size_mid 0.19
_exptl_crystal_size_min 0.11
_refine_diff_density_max 0.774
_refine_diff_density_min -0.854
_refine_diff_density_rms 0.122
_refine_ls_abs_structure_details 'Flack H D (1983), Acta Cryst. A39, 876-881'
_refine_ls_abs_structure_Flack 0.0(1)
_refine_ls_extinction_method none
_refine_ls_goodness_of_fit_ref 1.193
_refine_ls_hydrogen_treatment constr
_refine_ls_matrix_type full
_refine_ls_number_parameters 111
_refine_ls_number_reflns 865
_refine_ls_number_restraints 6
_refine_ls_restrained_S_all 1.190
_refine_ls_R_factor_all 0.0320
_refine_ls_R_factor_gt 0.0306
_refine_ls_shift/su_max 0.000
_refine_ls_shift/su_mean 0.000
_refine_ls_structure_factor_coef Fsqd
_refine_ls_weighting_details 'calc w=1/[\s^2^(Fo^2^)+(0.0000P)^2^+3.1297P] where P=(Fo^2^+2Fc^2^)/3'
_refine_ls_weighting_scheme calc
_refine_ls_wR_factor_gt 0.0727
_refine_ls_wR_factor_ref 0.0749
_reflns_number_gt 847
_reflns_number_total 865
_reflns_threshold_expression >2sigma(I)
_cod_data_source_file c2ce26682b.txt
_cod_data_source_block sks-136
_cod_depositor_comments
;
The following automatic conversions were performed:

'_symmetry_cell_setting' value 'Orthorhombic' changed to
'orthorhombic' according to
/home/saulius/struct/CIF-dictionaries/cif_core.dic dictionary named
'cif_core.dic' version 2.4.2 from 2011-04-26.

Automatic conversion script
Id: cif_fix_values 1891 2012-01-12 08:04:46Z andrius 
;
_cod_original_sg_symbol_H-M P21212
_cod_database_code 7209147

loop_
_symmetry_equiv_pos_as_xyz
'x, y, z'
'-x, -y, z'
'x+1/2, -y+1/2, -z'
'-x+1/2, y+1/2, -z'

loop_
_atom_site_label
_atom_site_type_symbol
_atom_site_fract_x
_atom_site_fract_y
_atom_site_fract_z
_atom_site_U_iso_or_equiv
_atom_site_adp_type
_atom_site_occupancy
_atom_site_symmetry_multiplicity
_atom_site_calc_flag
_atom_site_refinement_flags
Cd1 Cd 0.0000 0.0000 -0.0225(2) 0.01774(19) Uani 1 2 d S
Cl1 Cl -0.09980(12) 0.07946(8) -0.5096(6) 0.0191(3) Uani 1 1 d .
N1 N 0.1281(4) 0.1073(3) 0.004(2) 0.0186(12) Uani 1 1 d U
N2 N 0.2767(4) 0.0294(3) -0.029(3) 0.0288(16) Uani 1 1 d .
H2A H 0.2411 -0.0094 -0.1228 0.035 Uiso 1 1 calc R
H2B H 0.3417 0.0231 0.0054 0.035 Uiso 1 1 calc R
C1 C 0.2314(5) 0.0994(4) 0.063(2) 0.0221(18) Uani 1 1 d .
C4 C 0.1396(6) 0.2446(4) 0.219(2) 0.0195(16) Uani 1 1 d .
C5 C 0.0856(5) 0.1804(4) 0.0792(19) 0.0177(16) Uani 1 1 d .
H5 H 0.0159 0.1876 0.0335 0.021 Uiso 1 1 calc R
N3 N 0.0876(5) 0.3190(3) 0.303(2) 0.0246(15) Uani 1 1 d .
C3 C 0.2446(6) 0.2350(4) 0.303(2) 0.0224(17) Uani 1 1 d .
H3 H 0.2816 0.2769 0.4114 0.027 Uiso 1 1 calc R
C2 C 0.2901(6) 0.1627(4) 0.219(2) 0.0244(18) Uani 1 1 d .
H2 H 0.3598 0.1550 0.2655 0.029 Uiso 1 1 calc R
O1 O 0.1347(4) 0.3736(3) 0.463(2) 0.0433(17) Uani 1 1 d .
O2 O -0.0047(5) 0.3255(3) 0.2274(17) 0.0397(14) Uani 1 1 d .
O3 O 0.5000 0.0000 0.223(2) 0.0350(18) Uani 1 2 d S
H3A H 0.5051 0.0336 0.4215 0.052 Uiso 1 1 d R

loop_
_atom_site_aniso_label
_atom_site_aniso_U_11
_atom_site_aniso_U_22
_atom_site_aniso_U_33
_atom_site_aniso_U_23
_atom_site_aniso_U_13
_atom_site_aniso_U_12
Cd1 0.0219(3) 0.0119(3) 0.0195(3) 0.000 0.000 -0.0001(3)
Cl1 0.0220(7) 0.0144(6) 0.0210(8) 0.0002(9) 0.0002(11) 0.0039(6)
N1 0.021(3) 0.012(2) 0.022(3) -0.012(3) -0.001(4) -0.001(2)
N2 0.022(3) 0.017(2) 0.048(4) -0.008(4) 0.000(5) 0.000(2)
C1 0.024(3) 0.017(3) 0.025(5) 0.005(3) 0.002(4) -0.002(3)
C4 0.026(4) 0.015(3) 0.017(4) 0.004(3) 0.003(3) 0.000(3)
C5 0.021(3) 0.019(3) 0.014(4) 0.007(3) 0.001(3) 0.001(3)
N3 0.032(4) 0.016(3) 0.025(4) 0.005(3) 0.000(3) 0.001(3)
C3 0.027(4) 0.015(3) 0.025(4) -0.008(3) 0.002(4) -0.009(3)
C2 0.020(4) 0.023(3) 0.030(5) 0.000(4) 0.003(4) -0.004(3)
O1 0.046(3) 0.018(2) 0.065(5) -0.016(4) 0.006(4) -0.003(2)
O2 0.035(3) 0.023(2) 0.061(4) -0.006(3) -0.001(5) 0.009(3)
O3 0.038(4) 0.021(3) 0.046(5) 0.000 0.000 -0.003(4)

loop_
_atom_type_symbol
_atom_type_description
_atom_type_scat_dispersion_real
_atom_type_scat_dispersion_imag
_atom_type_scat_source
C C 0.0033 0.0016 'International Tables Vol C Tables 4.2.6.8 and 6.1.1.4'
H H 0.0000 0.0000 'International Tables Vol C Tables 4.2.6.8 and 6.1.1.4'
N N 0.0061 0.0033 'International Tables Vol C Tables 4.2.6.8 and 6.1.1.4'
O O 0.0106 0.0060 'International Tables Vol C Tables 4.2.6.8 and 6.1.1.4'
Cl Cl 0.1484 0.1585 'International Tables Vol C Tables 4.2.6.8 and 6.1.1.4'
Cd Cd -0.8075 1.2024 'International Tables Vol C Tables 4.2.6.8 and 6.1.1.4'

loop_
_geom_angle_atom_site_label_1
_geom_angle_atom_site_label_2
_geom_angle_atom_site_label_3
_geom_angle
_geom_angle_site_symmetry_1
_geom_angle_site_symmetry_3
N1 Cd1 N1 175.3(4) . 2
N1 Cd1 Cl1 90.51(17) . .
N1 Cd1 Cl1 92.75(16) 2 .
N1 Cd1 Cl1 92.75(16) . 2
N1 Cd1 Cl1 90.51(17) 2 2
Cl1 Cd1 Cl1 91.03(9) . 2
N1 Cd1 Cl1 87.24(16) . 1_556
N1 Cd1 Cl1 89.42(17) 2 1_556
Cl1 Cd1 Cl1 90.45(5) . 1_556
Cl1 Cd1 Cl1 178.52(7) 2 1_556
N1 Cd1 Cl1 89.42(17) . 2_556
N1 Cd1 Cl1 87.24(16) 2 2_556
Cl1 Cd1 Cl1 178.52(7) . 2_556
Cl1 Cd1 Cl1 90.45(5) 2 2_556
Cl1 Cd1 Cl1 88.07(8) 1_556 2_556
Cd1 Cl1 Cd1 90.45(5) . 1_554
C5 N1 C1 117.0(6) . .
C5 N1 Cd1 111.8(4) . .
C1 N1 Cd1 127.9(4) . .
C1 N2 H2A 120.0 . .
C1 N2 H2B 120.0 . .
H2A N2 H2B 120.0 . .
N2 C1 N1 118.4(6) . .
N2 C1 C2 119.7(6) . .
N1 C1 C2 121.9(6) . .
C5 C4 C3 119.7(6) . .
C5 C4 N3 119.7(6) . .
C3 C4 N3 120.4(7) . .
N1 C5 C4 123.4(6) . .
N1 C5 H5 118.3 . .
C4 C5 H5 118.3 . .
O1 N3 O2 121.9(6) . .
O1 N3 C4 119.1(6) . .
O2 N3 C4 118.9(6) . .
C2 C3 C4 118.0(7) . .
C2 C3 H3 121.0 . .
C4 C3 H3 121.0 . .
C3 C2 C1 119.8(7) . .
C3 C2 H2 120.1 . .
C1 C2 H2 120.1 . .

loop_
_geom_bond_atom_site_label_1
_geom_bond_atom_site_label_2
_geom_bond_distance
_geom_bond_site_symmetry_2
Cd1 N1 2.421(5) .
Cd1 N1 2.421(5) 2
Cd1 Cl1 2.5744(19) .
Cd1 Cl1 2.5744(19) 2
Cd1 Cl1 2.642(2) 1_556
Cd1 Cl1 2.642(2) 2_556
Cl1 Cd1 2.642(2) 1_554
N1 C5 1.347(8) .
N1 C1 1.366(8) .
N2 C1 1.332(9) .
N2 H2A 0.8600 .
N2 H2B 0.8600 .
C1 C2 1.412(10) .
C4 C5 1.365(10) .
C4 C3 1.408(10) .
C4 N3 1.428(9) .
C5 H5 0.9300 .
N3 O1 1.234(8) .
N3 O2 1.237(9) .
C3 C2 1.358(10) .
C3 H3 0.9300 .
C2 H2 0.9300 .
O3 H3A 0.9192 .
